data_7702577
loop_
_publ_author_name
'Schweiger, Scott W.'
'Salberg, Michelle M.'
'Pulvirenti, April L.'
'Freeman, Emily E.'
'Fanwick, Phillip E.'
'Rothwell, Ian P.'

_publ_section_title
;
 Studies of the alkylation of niobium and tantalum halides containing
 2,6-diarylphenoxide ancillary ligation
;
_journal_issue 13
_journal_name_full 'Journal of the Chemical Society, Dalton Transactions'
_journal_page_first 2020
_journal_paper_doi 10.1039/b101722p
_journal_year 2001
_chemical_formula_sum 'C70 H56 Cl3 Nb O2'
_chemical_formula_weight 1128.49
_space_group_IT_number 14
_space_group_name_Hall '-P 2yn'
_space_group_name_H-M_alt 'P 1 21/n 1'
_symmetry_cell_setting monoclinic
_symmetry_space_group_name_H-M 'P 1 21/n 1'
_atom_type_scat_source 'International Tables for Crystallography (Vol C)'
_audit_creation_date 22-10-98
_audit_creation_method from_MolEN_and_SHELXL
_audit_update_record ' ?'
_cell_angle_alpha 90.00
_cell_angle_beta 96.2926(9)
_cell_angle_gamma 90.00
_cell_formula_units_Z 4
_cell_length_a 11.3325(2)
_cell_length_b 21.2903(3)
_cell_length_c 23.9340(4)
_cell_measurement_reflns_used 46609
_cell_measurement_temperature 203
_cell_measurement_theta_max 30
_cell_measurement_theta_min 4
_cell_volume 5739.82(16)
_computing_cell_refinement DENZO/SCALEPACK_(Otwinowski,_1996)
_computing_data_collection Collect_(Nonius,_1998)
_computing_data_reduction DENZO/SCALEPACK_(Otwinowski,_1996)
_computing_molecular_graphics
;
ORTEP (Johnson, 1976)
Xtal_GX (Hall, 1995)
PLUTON (Spek, 1991)
;
_computing_publication_material CIF_VAX_MolEN_(Fair,_1990)
_computing_structure_refinement SHELX97_(Sheldrick,_1997)
_computing_structure_solution Direct_methods_(SIR97,_Altomare_et_al.,_1997)
_diffrn_ambient_temperature 203
_diffrn_radiation_type MO-K\a
_diffrn_radiation_wavelength 0.71073
_diffrn_reflns_av_R_equivalents 0.051
_diffrn_reflns_limit_h_max 16
_diffrn_reflns_limit_h_min 0
_diffrn_reflns_limit_k_max 29
_diffrn_reflns_limit_k_min 0
_diffrn_reflns_limit_l_max 32
_diffrn_reflns_limit_l_min -32
_diffrn_reflns_number 46609
_diffrn_reflns_theta_max 30.52
_diffrn_reflns_theta_min 4.00
_exptl_absorpt_coefficient_mu 0.384
_exptl_absorpt_correction_T_max 0.9260
_exptl_absorpt_correction_T_min 0.7239
_exptl_absorpt_correction_type refined_empirical_(Otwinowski_&_Minor,_1996
_exptl_crystal_colour orange
_exptl_crystal_density_diffrn 1.31
_exptl_crystal_description prism
_exptl_crystal_F_000 2336
_exptl_crystal_size_max 0.29
_exptl_crystal_size_mid 0.25
_exptl_crystal_size_min 0.20
_refine_diff_density_max 0.53
_refine_diff_density_min -0.83
_refine_ls_extinction_coef 0.44E-02
_refine_ls_extinction_method SHELXL97_(Sheldrick_1997)
_refine_ls_goodness_of_fit_ref 1.042
_refine_ls_hydrogen_treatment H_atoms_riding
_refine_ls_matrix_type full
_refine_ls_number_parameters 690
_refine_ls_number_reflns 15178
_refine_ls_number_restraints 0
_refine_ls_R_factor_gt 0.049
_refine_ls_shift/su_max 0.052
_refine_ls_structure_factor_coef Fsqd
_refine_ls_weighting_details 'w=1/[\s^2^(Fo^2^)+(0.0685P)^2^+0.9643P] where P=(Fo^2^+2Fc^2^)/3'
_refine_ls_weighting_scheme calc
_refine_ls_wR_factor_ref 0.119
_reflns_number_gt 10376
_reflns_number_total 15178
_reflns_threshold_expression >2.0\s(I)
_cod_data_source_file b101722p.txt
_cod_data_source_block MMS229
_cod_depositor_comments
;
The following automatic conversions were performed:

data item '_refine_ls_weighting_scheme' value 'calc ' was changed to
'calc' in accordance with the
/home/saulius/struct/COD-crude-data/automatic-downloads/DataCite-retrospective/RSC/depositions/lib/dictionaries/cif_core.dic
dictionary named 'cif_core.dic' version 2.4.2 last updated on
2011-04-26.

Automatic conversion script
Id: cif_fix_values 6909 2019-04-08 15:41:33Z antanas 
;
_cod_original_cell_volume 5739.8(3)
_cod_original_sg_symbol_H-M 'p 1 21/n 1'
_cod_original_formula_sum 'C70 H56 Cl3 Nb1 O2'
_cod_database_code 7702577

loop_
_symmetry_equiv_pos_as_xyz
'x, y, z'
'-x+1/2, y+1/2, -z+1/2'
'-x, -y, -z'
'x+1/2, -y+1/2, z+1/2'

loop_
_atom_site_aniso_label
_atom_site_aniso_U_11
_atom_site_aniso_U_22
_atom_site_aniso_U_33
_atom_site_aniso_U_12
_atom_site_aniso_U_13
_atom_site_aniso_U_23
Nb 0.02835(12) 0.02881(12) 0.02997(13) -0.00453(8) 0.00880(8) -0.00854(8)
Cl1 0.0534(5) 0.0475(4) 0.1216(8) -0.0227(4) 0.0302(5) -0.0128(5)
Cl2 0.0310(3) 0.0662(5) 0.0358(4) 0.0039(3) -0.0011(3) -0.0116(3)
Cl3 0.0952(6) 0.0404(4) 0.0344(4) 0.0199(4) 0.0208(4) 0.0020(3)
O10 0.0333(9) 0.0338(9) 0.0285(9) 0.0010(7) 0.0073(7) -0.0056(7)
O20 0.0262(8) 0.0285(8) 0.0268(8) -0.0009(6) 0.0042(6) -0.0075(6)
C11 0.0254(11) 0.0279(11) 0.0321(12) -0.0039(9) 0.0067(9) -0.0096(9)
C12 0.0308(11) 0.0263(11) 0.0308(12) -0.0053(9) 0.0051(9) -0.0058(9)
C13 0.0302(12) 0.0279(11) 0.0325(13) -0.0022(9) 0.0044(10) -0.0024(9)
C14 0.0344(12) 0.0338(12) 0.0346(13) 0.0014(11) 0.0112(10) -0.0046(10)
C15 0.0308(12) 0.0312(11) 0.0279(12) -0.0024(10) 0.0068(9) -0.0041(9)
C16 0.0290(11) 0.0288(11) 0.0277(12) -0.0015(9) 0.0035(9) -0.0055(9)
C21 0.0255(11) 0.0256(10) 0.0253(11) 0.0004(9) 0.0031(9) -0.0043(9)
C22 0.0243(10) 0.0261(10) 0.0246(11) 0.0028(9) 0.0037(8) -0.0012(9)
C23 0.0239(10) 0.0261(11) 0.0285(12) 0.0006(9) 0.0022(9) -0.0024(9)
C24 0.0288(11) 0.0288(11) 0.0284(12) -0.0021(9) 0.0031(9) -0.0093(9)
C25 0.0252(11) 0.0289(11) 0.0260(11) 0.0010(9) 0.0039(9) -0.0040(9)
C26 0.0237(10) 0.0262(11) 0.0265(11) 0.0012(9) 0.0047(9) 0.0004(9)
C121 0.0388(13) 0.0270(11) 0.0299(12) 0.0011(10) 0.0084(10) -0.0019(9)
C122 0.0458(15) 0.0408(14) 0.0330(14) -0.0033(12) 0.0043(11) -0.0025(11)
C123 0.066(2) 0.0506(17) 0.0327(15) 0.0013(15) 0.0037(13) -0.0027(12)
C124 0.084(2) 0.0431(16) 0.0341(15) 0.0020(16) 0.0217(15) 0.0013(12)
C125 0.0659(19) 0.0358(14) 0.0526(18) -0.0071(14) 0.0290(15) -0.0004(13)
C126 0.0431(14) 0.0314(12) 0.0404(15) -0.0050(11) 0.0122(11) -0.0043(11)
C127 0.140(4) 0.092(3) 0.045(2) -0.014(3) 0.031(2) 0.008(2)
C131 0.0361(13) 0.0309(12) 0.0316(13) 0.0016(10) 0.0076(10) -0.0035(10)
C132 0.0377(14) 0.0403(14) 0.0495(16) 0.0026(12) 0.0104(12) 0.0056(12)
C133 0.0369(15) 0.0508(17) 0.061(2) 0.0071(13) 0.0029(14) -0.0004(15)
C134 0.0533(17) 0.0430(15) 0.0470(17) 0.0138(13) -0.0036(14) 0.0013(13)
C135 0.0588(18) 0.0329(13) 0.0446(16) 0.0033(13) 0.0083(14) 0.0016(12)
C136 0.0390(13) 0.0310(12) 0.0439(15) -0.0010(11) 0.0080(11) -0.0021(11)
C151 0.0348(12) 0.0342(12) 0.0311(13) 0.0051(10) 0.0117(10) -0.0021(10)
C152 0.070(2) 0.0386(14) 0.0398(15) -0.0084(14) 0.0241(14) -0.0054(12)
C153 0.088(3) 0.0612(19) 0.0344(16) -0.0108(18) 0.0223(16) -0.0150(14)
C154 0.083(2) 0.064(2) 0.0290(15) 0.0149(18) 0.0215(15) -0.0003(14)
C155 0.083(2) 0.0417(15) 0.0445(17) 0.0107(15) 0.0280(16) 0.0095(13)
C156 0.0589(18) 0.0343(13) 0.0387(15) 0.0027(12) 0.0153(13) -0.0009(11)
C161 0.0280(11) 0.0363(12) 0.0253(11) 0.0037(10) 0.0057(9) -0.0058(9)
C162 0.0423(15) 0.0480(16) 0.0396(15) 0.0086(12) -0.0037(12) -0.0142(12)
C163 0.0513(17) 0.066(2) 0.0385(16) 0.0172(15) -0.0141(13) -0.0091(14)
C164 0.0494(17) 0.0554(18) 0.0433(16) 0.0217(14) 0.0031(13) 0.0048(14)
C165 0.0428(15) 0.0345(13) 0.0467(16) 0.0052(11) 0.0094(12) 0.0010(12)
C166 0.0311(12) 0.0354(13) 0.0312(13) 0.0041(10) 0.0046(10) -0.0032(10)
C167 0.095(3) 0.077(3) 0.069(3) 0.036(2) -0.017(2) 0.008(2)
C221 0.0226(10) 0.0314(11) 0.0262(12) 0.0013(9) 0.0026(9) -0.0041(9)
C222 0.0268(11) 0.0320(12) 0.0282(12) -0.0002(9) 0.0053(9) -0.0017(9)
C223 0.0280(11) 0.0335(12) 0.0376(14) 0.0059(10) 0.0056(10) -0.0071(10)
C224 0.0255(11) 0.0508(15) 0.0303(13) 0.0030(11) 0.0061(10) -0.0074(11)
C225 0.0355(13) 0.0461(14) 0.0314(13) -0.0040(11) 0.0094(10) 0.0027(11)
C226 0.0308(12) 0.0305(12) 0.0347(13) 0.0003(10) 0.0073(10) -0.0007(10)
C227 0.0420(16) 0.075(2) 0.0462(17) 0.0109(15) 0.0189(13) -0.0054(15)
C231 0.0248(11) 0.0351(12) 0.0263(12) -0.0034(9) 0.0026(9) -0.0056(9)
C232 0.0307(12) 0.0357(13) 0.0384(14) -0.0016(10) 0.0035(10) -0.0039(11)
C233 0.0443(15) 0.0404(15) 0.0531(17) -0.0143(12) 0.0069(13) -0.0029(13)
C234 0.0314(14) 0.063(2) 0.068(2) -0.0167(13) 0.0098(14) -0.0128(16)
C235 0.0256(13) 0.063(2) 0.078(2) -0.0016(13) 0.0023(14) -0.0283(17)
C236 0.0289(12) 0.0432(15) 0.0538(17) -0.0001(11) 0.0013(12) -0.0161(13)
C251 0.0305(12) 0.0260(11) 0.0319(12) -0.0013(9) 0.0093(10) -0.0066(9)
C252 0.0336(12) 0.0356(13) 0.0377(14) 0.0001(10) 0.0095(11) -0.0041(11)
C253 0.0391(14) 0.0410(14) 0.0518(17) 0.0040(12) 0.0189(13) -0.0046(13)
C254 0.0566(18) 0.0528(17) 0.0433(17) 0.0015(14) 0.0282(14) -0.0120(13)
C255 0.0592(19) 0.0615(19) 0.0340(15) 0.0049(15) 0.0110(13) -0.0096(13)
C256 0.0388(14) 0.0443(14) 0.0337(14) 0.0040(12) 0.0076(11) -0.0061(11)
C261 0.0252(11) 0.0249(10) 0.0300(12) 0.0006(9) 0.0072(9) -0.0053(9)
C262 0.0308(12) 0.0332(12) 0.0313(13) -0.0011(10) 0.0067(10) -0.0048(10)
C263 0.0381(13) 0.0343(13) 0.0424(15) -0.0032(11) 0.0145(11) 0.0019(11)
C264 0.0290(12) 0.0370(14) 0.0605(18) -0.0035(11) 0.0057(12) 0.0047(13)
C265 0.0309(13) 0.0412(14) 0.0503(17) -0.0049(11) -0.0071(12) 0.0039(12)
C266 0.0305(12) 0.0330(12) 0.0338(13) -0.0014(10) 0.0026(10) 0.0015(10)
C267 0.0424(17) 0.068(2) 0.096(3) -0.0237(16) -0.0081(18) 0.030(2)
C901 0.075(3) 0.067(3) 0.106(4) -0.002(2) 0.001(3) 0.003(2)
C902 0.090(3) 0.063(2) 0.078(3) 0.005(2) -0.021(2) -0.003(2)
C903 0.113(4) 0.070(3) 0.071(3) 0.015(3) 0.005(3) 0.009(2)
C904 0.080(3) 0.058(2) 0.122(4) 0.002(2) 0.002(3) 0.030(3)
C905 0.090(3) 0.054(2) 0.095(3) -0.001(2) -0.029(3) 0.005(2)
C906 0.110(4) 0.066(3) 0.071(3) 0.014(3) -0.007(3) 0.001(2)

loop_
_atom_site_label
_atom_site_fract_x
_atom_site_fract_y
_atom_site_fract_z
_atom_site_U_iso_or_equiv
_atom_site_thermal_displace_type
_atom_site_calc_flag
Nb 0.969041(18) -0.048710(10) 0.738270(9) 0.02863(6) Uani ?
Cl1 1.11344(8) 0.03043(4) 0.73855(5) 0.0726(3) Uani ?
Cl2 1.09227(6) -0.09627(4) 0.81107(3) 0.0447(2) Uani ?
Cl3 0.91171(8) -0.01761(3) 0.64533(3) 0.0557(2) Uani ?
O10 0.85900(14) -0.01039(8) 0.77620(7) 0.0316(5) Uani ?
O20 0.89853(13) -0.12479(7) 0.71540(6) 0.0271(4) Uani ?
C11 0.7741(2) 0.01896(10) 0.80498(10) 0.0282(6) Uani ?
C12 0.7034(2) 0.06479(11) 0.77663(10) 0.0292(6) Uani ?
C13 0.6150(2) 0.09293(11) 0.80550(10) 0.0301(6) Uani ?
C14 0.6093(2) 0.07673(12) 0.86148(10) 0.0337(6) Uani ?
C15 0.6828(2) 0.03205(11) 0.88948(10) 0.0297(6) Uani ?
C16 0.7646(2) -0.00040(11) 0.85995(10) 0.0285(6) Uani ?
C21 0.86114(19) -0.16868(10) 0.67525(9) 0.0254(5) Uani ?
C22 0.74688(19) -0.19346(10) 0.67701(9) 0.0249(5) Uani ?
C23 0.70740(19) -0.23944(10) 0.63720(10) 0.0262(6) Uani ?
C24 0.7818(2) -0.25661(11) 0.59732(10) 0.0287(6) Uani ?
C25 0.89383(19) -0.23055(11) 0.59457(9) 0.0266(6) Uani ?
C26 0.93670(19) -0.18568(10) 0.63487(9) 0.0253(5) Uani ?
C121 0.7194(2) 0.08307(11) 0.71777(10) 0.0316(6) Uani ?
C122 0.6328(2) 0.06885(13) 0.67397(11) 0.0399(7) Uani ?
C123 0.6450(3) 0.08837(14) 0.61961(12) 0.0499(9) Uani ?
C124 0.7426(3) 0.12331(14) 0.60770(12) 0.0526(9) Uani ?
C125 0.8282(3) 0.13674(13) 0.65137(13) 0.0498(9) Uani ?
C126 0.8187(2) 0.11661(11) 0.70594(11) 0.0377(7) Uani ?
C127 0.7538(5) 0.1451(2) 0.54847(15) 0.0908(16) Uani ?
C131 0.5273(2) 0.13868(11) 0.77770(10) 0.0326(6) Uani ?
C132 0.4062(2) 0.12755(13) 0.77886(12) 0.0421(7) Uani ?
C133 0.3218(3) 0.16810(14) 0.75243(14) 0.0497(9) Uani ?
C134 0.3574(3) 0.21978(14) 0.72375(13) 0.0484(8) Uani ?
C135 0.4773(3) 0.23203(13) 0.72293(12) 0.0452(8) Uani ?
C136 0.5613(2) 0.19140(11) 0.74955(11) 0.0377(7) Uani ?
C151 0.6767(2) 0.02144(11) 0.95091(10) 0.0328(6) Uani ?
C152 0.7022(3) 0.07116(14) 0.98768(12) 0.0481(8) Uani ?
C153 0.7056(3) 0.06302(17) 1.04536(13) 0.0600(11) Uani ?
C154 0.6818(3) 0.00547(16) 1.06678(13) 0.0575(9) Uani ?
C155 0.6516(3) -0.04382(14) 1.03101(13) 0.0548(9) Uani ?
C156 0.6500(3) -0.03634(12) 0.97325(12) 0.0432(8) Uani ?
C161 0.8364(2) -0.05392(11) 0.88603(10) 0.0297(6) Uani ?
C162 0.9212(3) -0.04554(13) 0.93221(12) 0.0439(8) Uani ?
C163 0.9789(3) -0.09701(16) 0.95792(12) 0.0533(9) Uani ?
C164 0.9543(3) -0.15789(15) 0.93944(13) 0.0495(9) Uani ?
C165 0.8715(2) -0.16559(13) 0.89268(12) 0.0410(7) Uani ?
C166 0.8131(2) -0.11462(11) 0.86634(10) 0.0325(6) Uani ?
C167 1.0165(4) -0.21343(19) 0.96813(17) 0.0823(15) Uani ?
C221 0.67033(19) -0.17014(11) 0.71944(9) 0.0267(6) Uani ?
C222 0.6375(2) -0.10736(11) 0.72056(10) 0.0288(6) Uani ?
C223 0.5589(2) -0.08648(12) 0.75723(10) 0.0329(6) Uani ?
C224 0.5116(2) -0.12784(13) 0.79397(10) 0.0353(7) Uani ?
C225 0.5459(2) -0.19039(13) 0.79305(11) 0.0372(7) Uani ?
C226 0.6242(2) -0.21148(11) 0.75654(10) 0.0317(6) Uani ?
C227 0.4273(3) -0.10462(17) 0.83374(13) 0.0534(9) Uani ?
C231 0.58948(19) -0.27058(11) 0.63509(10) 0.0287(6) Uani ?
C232 0.5826(2) -0.33572(12) 0.63327(11) 0.0350(7) Uani ?
C233 0.4732(2) -0.36613(14) 0.63082(12) 0.0458(8) Uani ?
C234 0.3699(2) -0.33121(16) 0.62951(14) 0.0538(9) Uani ?
C235 0.3755(2) -0.26634(16) 0.63071(15) 0.0558(9) Uani ?
C236 0.4844(2) -0.23595(13) 0.63339(12) 0.0422(8) Uani ?
C251 0.9612(2) -0.25090(11) 0.54732(10) 0.0290(6) Uani ?
C252 1.0753(2) -0.27498(11) 0.55633(11) 0.0352(7) Uani ?
C253 1.1338(2) -0.29402(13) 0.51101(12) 0.0429(8) Uani ?
C254 1.0790(3) -0.28934(14) 0.45687(13) 0.0492(9) Uani ?
C255 0.9650(3) -0.26570(15) 0.44755(12) 0.0511(9) Uani ?
C256 0.9066(2) -0.24641(13) 0.49240(11) 0.0387(7) Uani ?
C261 1.05247(19) -0.15275(10) 0.63280(10) 0.0264(6) Uani ?
C262 1.0777(2) -0.12313(11) 0.58355(10) 0.0315(6) Uani ?
C263 1.1799(2) -0.08776(12) 0.58264(12) 0.0375(7) Uani ?
C264 1.2611(2) -0.08123(13) 0.63001(13) 0.0421(8) Uani ?
C265 1.2374(2) -0.11190(13) 0.67855(12) 0.0417(7) Uani ?
C266 1.1348(2) -0.14753(11) 0.68025(10) 0.0325(6) Uani ?
C267 1.3706(3) -0.04091(17) 0.62881(18) 0.0700(12) Uani ?
C901 0.6539(4) -0.12351(19) 0.4758(2) 0.0833(17) Uani ?
C902 0.6752(4) -0.13467(19) 0.4215(2) 0.0792(14) Uani ?
C903 0.7740(5) -0.1118(2) 0.40236(19) 0.0850(17) Uani ?
C904 0.8539(4) -0.0759(2) 0.4378(2) 0.0873(16) Uani ?
C905 0.8299(4) -0.06440(19) 0.4918(2) 0.0826(14) Uani ?
C906 0.7333(5) -0.0884(2) 0.51081(19) 0.0836(17) Uani ?
H14 0.5536 0.0968 0.8810 0.0440 Uiso calc
H24 0.7554 -0.2871 0.5711 0.0370 Uiso calc
H122 0.5661 0.0460 0.6811 0.0520 Uiso calc
H123 0.5868 0.0779 0.5907 0.0650 Uiso calc
H125 0.8944 0.1600 0.6442 0.0650 Uiso calc
H126 0.8788 0.1256 0.7345 0.0490 Uiso calc
H12A 0.7315 0.1886 0.5448 0.1180 Uiso calc
H12B 0.7025 0.1205 0.5225 0.1180 Uiso calc
H12C 0.8345 0.1403 0.5405 0.1180 Uiso calc
H132 0.3816 0.0925 0.7976 0.0550 Uiso calc
H133 0.2414 0.1605 0.7540 0.0650 Uiso calc
H134 0.3010 0.2463 0.7050 0.0630 Uiso calc
H135 0.5015 0.2675 0.7045 0.0590 Uiso calc
H136 0.6416 0.1997 0.7485 0.0490 Uiso calc
H152 0.7173 0.1106 0.9734 0.0620 Uiso calc
H153 0.7240 0.0967 1.0694 0.0780 Uiso calc
H154 0.6860 -0.0003 1.1055 0.0750 Uiso calc
H155 0.6322 -0.0825 1.0456 0.0710 Uiso calc
H156 0.6309 -0.0702 0.9494 0.0560 Uiso calc
H162 0.9391 -0.0053 0.9458 0.0570 Uiso calc
H163 1.0358 -0.0906 0.9885 0.0700 Uiso calc
H165 0.8549 -0.2058 0.8787 0.0530 Uiso calc
H166 0.7578 -0.1211 0.8352 0.0420 Uiso calc
H16A 0.9875 -0.2514 0.9498 0.1070 Uiso calc
H16B 1.0014 -0.2144 1.0068 0.1070 Uiso calc
H16C 1.1004 -0.2100 0.9661 0.1070 Uiso calc
H222 0.6685 -0.0789 0.6965 0.0370 Uiso calc
H223 0.5375 -0.0443 0.7572 0.0430 Uiso calc
H225 0.5158 -0.2187 0.8174 0.0480 Uiso calc
H226 0.6461 -0.2536 0.7568 0.0410 Uiso calc
H22A 0.3794 -0.1389 0.8443 0.0700 Uiso calc
H22B 0.3769 -0.0727 0.8156 0.0700 Uiso calc
H22C 0.4716 -0.0874 0.8667 0.0700 Uiso calc
H232 0.6518 -0.3593 0.6337 0.0450 Uiso calc
H233 0.4697 -0.4098 0.6301 0.0600 Uiso calc
H234 0.2968 -0.3514 0.6278 0.0700 Uiso calc
H235 0.3060 -0.2429 0.6297 0.0720 Uiso calc
H236 0.4875 -0.1923 0.6341 0.0550 Uiso calc
H252 1.1129 -0.2784 0.5927 0.0460 Uiso calc
H253 1.2105 -0.3100 0.5173 0.0560 Uiso calc
H254 1.1186 -0.3020 0.4267 0.0640 Uiso calc
H255 0.9274 -0.2628 0.4111 0.0660 Uiso calc
H256 0.8301 -0.2303 0.4858 0.0500 Uiso calc
H262 1.0253 -0.1272 0.5510 0.0410 Uiso calc
H263 1.1944 -0.0679 0.5495 0.0490 Uiso calc
H265 1.2911 -0.1086 0.7107 0.0540 Uiso calc
H266 1.1212 -0.1680 0.7133 0.0420 Uiso calc
H26A 1.3672 -0.0063 0.6543 0.0910 Uiso calc
H26B 1.3741 -0.0252 0.5914 0.0910 Uiso calc
H26C 1.4401 -0.0656 0.6399 0.0910 Uiso calc
H901 0.5860 -0.1396 0.4891 0.1080 Uiso calc
H902 0.6214 -0.1581 0.3978 0.1030 Uiso calc
H903 0.7890 -0.1198 0.3656 0.1100 Uiso calc
H904 0.9225 -0.0601 0.4249 0.1140 Uiso calc
H905 0.8815 -0.0397 0.5154 0.1070 Uiso calc
H906 0.7193 -0.0815 0.5479 0.1090 Uiso calc

loop_
_geom_angle_atom_site_label_1
_geom_angle_atom_site_label_2
_geom_angle_atom_site_label_3
_geom_angle
O(10) Nb O(20) 104.00(7)
O(10) Nb Cl(2) 102.05(6)
O(20) Nb Cl(2) 92.54(5)
O(10) Nb Cl(3) 102.33(6)
O(20) Nb Cl(3) 84.34(5)
Cl(2) Nb Cl(3) 155.45(3)
O(10) Nb Cl(1) 101.12(6)
O(20) Nb Cl(1) 154.37(5)
Cl(2) Nb Cl(1) 87.11(3)
Cl(3) Nb Cl(1) 85.45(4)
C(11) O(10) Nb 179.64(16)
C(21) O(20) Nb 152.50(15)
O(10) C(11) C(12) 117.8(2)
O(10) C(11) C(16) 117.6(2)
C(12) C(11) C(16) 124.6(2)
C(11) C(12) C(13) 117.4(2)
C(11) C(12) C(121) 121.4(2)
C(13) C(12) C(121) 121.2(2)
C(14) C(13) C(12) 118.4(2)
C(14) C(13) C(131) 119.4(2)
C(12) C(13) C(131) 122.1(2)
C(15) C(14) C(13) 123.1(2)
C(14) C(15) C(16) 119.2(2)
C(14) C(15) C(151) 119.2(2)
C(16) C(15) C(151) 121.5(2)
C(11) C(16) C(15) 116.9(2)
C(11) C(16) C(161) 121.6(2)
C(15) C(16) C(161) 121.5(2)
O(20) C(21) C(22) 116.72(19)
O(20) C(21) C(26) 119.42(19)
C(22) C(21) C(26) 123.9(2)
C(21) C(22) C(23) 117.91(19)
C(21) C(22) C(221) 120.19(19)
C(23) C(22) C(221) 121.88(19)
C(24) C(23) C(22) 118.5(2)
C(24) C(23) C(231) 118.0(2)
C(22) C(23) C(231) 123.5(2)
C(23) C(24) C(25) 123.5(2)
C(24) C(25) C(26) 119.1(2)
C(24) C(25) C(251) 117.60(19)
C(26) C(25) C(251) 123.3(2)
C(25) C(26) C(21) 117.10(19)
C(25) C(26) C(261) 122.36(19)
C(21) C(26) C(261) 120.34(19)
C(126) C(121) C(122) 118.7(2)
C(126) C(121) C(12) 120.8(2)
C(122) C(121) C(12) 120.5(2)
C(123) C(122) C(121) 120.6(3)
C(122) C(123) C(124) 121.1(3)
C(125) C(124) C(123) 117.8(3)
C(125) C(124) C(127) 121.7(3)
C(123) C(124) C(127) 120.5(3)
C(124) C(125) C(126) 121.9(3)
C(121) C(126) C(125) 119.9(3)
C(136) C(131) C(132) 118.3(2)
C(136) C(131) C(13) 122.5(2)
C(132) C(131) C(13) 119.2(2)
C(133) C(132) C(131) 121.0(3)
C(134) C(133) C(132) 119.9(3)
C(133) C(134) C(135) 119.8(3)
C(134) C(135) C(136) 120.0(3)
C(131) C(136) C(135) 121.0(3)
C(152) C(151) C(156) 118.1(2)
C(152) C(151) C(15) 118.6(2)
C(156) C(151) C(15) 123.2(2)
C(151) C(152) C(153) 121.1(3)
C(154) C(153) C(152) 120.0(3)
C(153) C(154) C(155) 119.8(3)
C(154) C(155) C(156) 120.5(3)
C(151) C(156) C(155) 120.3(3)
C(166) C(161) C(162) 118.4(2)
C(166) C(161) C(16) 119.5(2)
C(162) C(161) C(16) 122.0(2)
C(163) C(162) C(161) 120.1(3)
C(162) C(163) C(164) 121.9(3)
C(163) C(164) C(165) 117.5(3)
C(163) C(164) C(167) 121.4(3)
C(165) C(164) C(167) 121.1(3)
C(166) C(165) C(164) 121.4(3)
C(165) C(166) C(161) 120.7(2)
C(222) C(221) C(226) 118.4(2)
C(222) C(221) C(22) 120.7(2)
C(226) C(221) C(22) 120.7(2)
C(221) C(222) C(223) 120.7(2)
C(222) C(223) C(224) 120.9(2)
C(225) C(224) C(223) 118.0(2)
C(225) C(224) C(227) 121.6(3)
C(223) C(224) C(227) 120.4(3)
C(226) C(225) C(224) 121.4(2)
C(225) C(226) C(221) 120.5(2)
C(232) C(231) C(236) 118.8(2)
C(232) C(231) C(23) 119.5(2)
C(236) C(231) C(23) 121.7(2)
C(231) C(232) C(233) 120.7(2)
C(234) C(233) C(232) 119.8(3)
C(235) C(234) C(233) 119.9(2)
C(234) C(235) C(236) 120.3(3)
C(235) C(236) C(231) 120.4(3)
C(252) C(251) C(256) 118.8(2)
C(252) C(251) C(25) 122.3(2)
C(256) C(251) C(25) 118.9(2)
C(251) C(252) C(253) 120.2(3)
C(254) C(253) C(252) 120.5(3)
C(253) C(254) C(255) 119.7(3)
C(254) C(255) C(256) 120.1(3)
C(255) C(256) C(251) 120.8(3)
C(266) C(261) C(262) 118.2(2)
C(266) C(261) C(26) 121.5(2)
C(262) C(261) C(26) 120.2(2)
C(263) C(262) C(261) 120.6(2)
C(262) C(263) C(264) 121.6(2)
C(265) C(264) C(263) 117.8(2)
C(265) C(264) C(267) 121.3(3)
C(263) C(264) C(267) 120.9(3)
C(264) C(265) C(266) 121.4(2)
C(265) C(266) C(261) 120.4(2)
C(902) C(901) C(906) 120.0(5)
C(903) C(902) C(901) 119.9(4)
C(902) C(903) C(904) 120.0(5)
C(905) C(904) C(903) 119.1(4)
C(906) C(905) C(904) 120.5(4)
C(905) C(906) C(901) 120.4(5)

loop_
_geom_bond_atom_site_label_1
_geom_bond_atom_site_label_2
_geom_bond_distance
Nb O(10) 1.8147(16)
Nb O(20) 1.8617(15)
Nb Cl(2) 2.3405(7)
Nb Cl(3) 2.3434(8)
Nb Cl(1) 2.3483(8)
O(10) C(11) 1.391(3)
O(20) C(21) 1.374(3)
C(11) C(12) 1.391(3)
C(11) C(16) 1.394(3)
C(12) C(13) 1.411(3)
C(12) C(121) 1.492(3)
C(13) C(14) 1.392(3)
C(13) C(131) 1.495(3)
C(14) C(15) 1.387(4)
C(15) C(16) 1.407(3)
C(15) C(151) 1.497(3)
C(16) C(161) 1.496(3)
C(21) C(22) 1.403(3)
C(21) C(26) 1.407(3)
C(22) C(23) 1.405(3)
C(22) C(221) 1.491(3)
C(23) C(24) 1.390(3)
C(23) C(231) 1.488(3)
C(24) C(25) 1.393(3)
C(25) C(26) 1.406(3)
C(25) C(251) 1.496(3)
C(26) C(261) 1.493(3)
C(121) C(126) 1.388(3)
C(121) C(122) 1.388(4)
C(122) C(123) 1.387(4)
C(123) C(124) 1.389(4)
C(124) C(125) 1.376(5)
C(124) C(127) 1.510(4)
C(125) C(126) 1.390(4)
C(131) C(136) 1.385(3)
C(131) C(132) 1.397(4)
C(132) C(133) 1.388(4)
C(133) C(134) 1.380(4)
C(134) C(135) 1.386(4)
C(135) C(136) 1.388(4)
C(151) C(152) 1.387(4)
C(151) C(156) 1.388(3)
C(152) C(153) 1.388(4)
C(153) C(154) 1.366(5)
C(154) C(155) 1.374(4)
C(155) C(156) 1.390(4)
C(161) C(166) 1.391(3)
C(161) C(162) 1.395(3)
C(162) C(163) 1.385(4)
C(163) C(164) 1.388(4)
C(164) C(165) 1.389(4)
C(164) C(167) 1.503(4)
C(165) C(166) 1.386(4)
C(221) C(222) 1.388(3)
C(221) C(226) 1.392(3)
C(222) C(223) 1.391(3)
C(223) C(224) 1.393(4)
C(224) C(225) 1.388(4)
C(224) C(227) 1.504(3)
C(225) C(226) 1.387(3)
C(231) C(232) 1.389(3)
C(231) C(236) 1.397(3)
C(232) C(233) 1.394(3)
C(233) C(234) 1.385(4)
C(234) C(235) 1.383(4)
C(235) C(236) 1.389(4)
C(251) C(252) 1.386(3)
C(251) C(256) 1.393(3)
C(252) C(253) 1.392(3)
C(253) C(254) 1.378(4)
C(254) C(255) 1.382(4)
C(255) C(256) 1.383(4)
C(261) C(266) 1.393(3)
C(261) C(262) 1.394(3)
C(262) C(263) 1.384(3)
C(263) C(264) 1.387(4)
C(264) C(265) 1.385(4)
C(264) C(267) 1.512(4)
C(265) C(266) 1.392(3)
C(901) C(902) 1.368(6)
C(901) C(906) 1.380(6)
C(902) C(903) 1.347(6)
C(903) C(904) 1.397(6)
C(904) C(905) 1.373(7)
C(905) C(906) 1.333(6)
